data_4314653
loop_
_publ_author_name
'Ying Wang'
'Xi-Li Li'
'Tian-Wei Wang'
'You Song'
'Xiao-Zeng You'

_publ_section_title
;
 Slow Relaxation Processes and Single-Ion Magnetic Behaviors in
 Dysprosium-Containing Complexes
;
_journal_name_full 'Inorganic Chemistry'
_journal_page_first 969
_journal_page_last 976
_journal_paper_doi 10.1021/ic901720a
_journal_volume 49
_journal_year 2010
_chemical_formula_moiety 'C17 H15 Er O11'
_chemical_formula_sum 'C17 H15 Er O11'
_chemical_formula_weight 562.55
_chemical_name_systematic
; 
 ? 
;
_space_group_IT_number 14
_symmetry_cell_setting monoclinic
_symmetry_space_group_name_Hall '-P 2ybc'
_symmetry_space_group_name_H-M 'P 1 21/c 1'
_atom_sites_solution_hydrogens geom
_atom_sites_solution_primary direct
_atom_sites_solution_secondary difmap
_audit_creation_method SHELXL-97
_cell_angle_alpha 90.00
_cell_angle_beta 111.4500(10)
_cell_angle_gamma 90.00
_cell_formula_units_Z 4
_cell_length_a 9.6516(10)
_cell_length_b 19.2802(19)
_cell_length_c 11.1986(11)
_cell_measurement_reflns_used 2069
_cell_measurement_temperature 293(2)
_cell_measurement_theta_max 20.19
_cell_measurement_theta_min 2.56
_cell_volume 1939.6(3)
_computing_cell_refinement SMART
_computing_data_collection 'SMART (Bruker, 2000)'
_computing_data_reduction 'SAINT (Bruker, 2000)'
_computing_molecular_graphics SHELXTL
_computing_publication_material SHELXTL
_computing_structure_refinement SHELXTL
_computing_structure_solution 'SHELXTL (Bruker, 2000)'
_diffrn_ambient_temperature 293(2)
_diffrn_measured_fraction_theta_full 0.824
_diffrn_measured_fraction_theta_max 0.824
_diffrn_measurement_device_type 'Bruker Smart Aepex CCD'
_diffrn_measurement_method 'phi and omega scans'
_diffrn_radiation_monochromator graphite
_diffrn_radiation_source 'fine-focus sealed tube'
_diffrn_radiation_type MoK\a
_diffrn_radiation_wavelength 0.71073
_diffrn_reflns_av_R_equivalents 0.0669
_diffrn_reflns_av_sigmaI/netI 0.0401
_diffrn_reflns_limit_h_max 12
_diffrn_reflns_limit_h_min -12
_diffrn_reflns_limit_k_max 25
_diffrn_reflns_limit_k_min -22
_diffrn_reflns_limit_l_max 14
_diffrn_reflns_limit_l_min -15
_diffrn_reflns_number 16825
_diffrn_reflns_theta_full 29.58
_diffrn_reflns_theta_max 29.58
_diffrn_reflns_theta_min 2.11
_exptl_absorpt_coefficient_mu 4.385
_exptl_absorpt_correction_T_max 0.6212
_exptl_absorpt_correction_T_min 0.5405
_exptl_absorpt_correction_type multi-scan
_exptl_absorpt_process_details 'SADABS; Bruker, 2000'
_exptl_crystal_colour 'light red'
_exptl_crystal_density_diffrn 1.926
_exptl_crystal_density_method 'not measured'
_exptl_crystal_description block
_exptl_crystal_F_000 1092
_exptl_crystal_size_max 0.16
_exptl_crystal_size_mid 0.15
_exptl_crystal_size_min 0.12
_refine_diff_density_max 0.569
_refine_diff_density_min -1.308
_refine_diff_density_rms 0.160
_refine_ls_extinction_method none
_refine_ls_goodness_of_fit_ref 1.040
_refine_ls_hydrogen_treatment constr
_refine_ls_matrix_type full
_refine_ls_number_parameters 262
_refine_ls_number_reflns 4483
_refine_ls_number_restraints 0
_refine_ls_restrained_S_all 1.040
_refine_ls_R_factor_all 0.0374
_refine_ls_R_factor_gt 0.0269
_refine_ls_shift/su_max 0.000
_refine_ls_shift/su_mean 0.000
_refine_ls_structure_factor_coef Fsqd
_refine_ls_weighting_details 'calc w=1/[\s^2^(Fo^2^)+(0.0245P)^2^+2.1757P] where P=(Fo^2^+2Fc^2^)/3'
_refine_ls_weighting_scheme calc
_refine_ls_wR_factor_gt 0.0630
_refine_ls_wR_factor_ref 0.0680
_reflns_number_gt 3541
_reflns_number_total 4483
_reflns_threshold_expression >2sigma(I)
_cod_data_source_file ic901720a_si_002_6.cif
_cod_data_source_block Er
_cod_depositor_comments
;
The following automatic conversions were performed:

'_symmetry_cell_setting' value 'Monoclinic' changed to 'monoclinic'
according to the built-in table from CIF Core dictionary named
'cif_core.dic' version 2.4.1 from 2010-06-29.

Automatic conversion script
Id: cif_fix_values 1646 2011-03-28 12:23:43Z adriana 
;
_cod_database_code 4314653

loop_
_symmetry_equiv_pos_as_xyz
'x, y, z'
'-x, y+1/2, -z+1/2'
'-x, -y, -z'
'x, -y-1/2, z-1/2'

loop_
_atom_site_label
_atom_site_type_symbol
_atom_site_fract_x
_atom_site_fract_y
_atom_site_fract_z
_atom_site_U_iso_or_equiv
_atom_site_adp_type
_atom_site_occupancy
_atom_site_symmetry_multiplicity
_atom_site_calc_flag
_atom_site_refinement_flags
_atom_site_disorder_assembly
_atom_site_disorder_group
C1 C 0.6692(3) 1.1203(2) 0.3749(3) 0.0316(8) Uani 1 1 d . . .
C2 C 0.6284(4) 1.1872(2) 0.3071(4) 0.0399(9) Uani 1 1 d . . .
C3 C 0.6650(4) 1.2076(2) 0.2171(4) 0.0442(10) Uani 1 1 d . . .
H3 H 0.7227 1.1836 0.1800 0.053 Uiso 1 1 calc R . .
C4 C 0.6017(7) 1.2745(4) 0.1820(6) 0.0811(18) Uani 1 1 d . . .
H4 H 0.6143 1.3021 0.1186 0.097 Uiso 1 1 calc R . .
C5 C 0.5295(7) 1.2906(3) 0.2455(6) 0.0827(18) Uani 1 1 d . . .
H5 H 0.4752 1.3312 0.2389 0.099 Uiso 1 1 calc R . .
C6 C 0.3592(3) 0.98013(18) 0.2828(3) 0.0260(7) Uani 1 1 d . . .
C7 C 0.3175(3) 0.9717(2) 0.1479(3) 0.0281(7) Uani 1 1 d . . .
C8 C 0.4007(4) 0.9568(3) 0.0865(4) 0.0461(11) Uani 1 1 d . . .
H8 H 0.5032 0.9503 0.1170 0.055 Uiso 1 1 calc R . .
C9 C 0.2923(5) 0.9526(3) -0.0453(4) 0.0534(12) Uani 1 1 d . . .
H9 H 0.3187 0.9421 -0.1152 0.064 Uiso 1 1 calc R . .
C10 C 0.1517(5) 0.9655(3) -0.0559(4) 0.0481(11) Uani 1 1 d . . .
H10 H 0.0666 0.9658 -0.1299 0.058 Uiso 1 1 calc R . .
C11 C 0.8964(3) 0.91874(18) 0.3333(3) 0.0274(7) Uani 1 1 d . . .
C12 C 0.8818(4) 0.8820(2) 0.2196(3) 0.0330(8) Uani 1 1 d . . .
C13 C 0.9884(5) 0.8675(2) 0.1802(4) 0.0531(12) Uani 1 1 d . . .
H13 H 1.0905 0.8743 0.2195 0.064 Uiso 1 1 calc R . .
C14 C 0.9021(7) 0.8373(3) 0.0559(5) 0.0755(17) Uani 1 1 d . . .
H14 H 0.9450 0.8211 -0.0007 0.091 Uiso 1 1 calc R . .
C15 C 0.7557(7) 0.8350(4) 0.0304(5) 0.0773(18) Uani 1 1 d . . .
H15 H 0.6825 0.8178 -0.0434 0.093 Uiso 1 1 calc R . .
C16 C 0.7748(4) 0.8444(3) 0.6580(5) 0.0557(12) Uani 1 1 d . . .
H16A H 0.7419 0.7969 0.6585 0.067 Uiso 1 1 calc R . .
H16B H 0.7791 0.8661 0.7374 0.067 Uiso 1 1 calc R . .
C17 C 0.9266(5) 0.8443(2) 0.6522(5) 0.0587(13) Uani 1 1 d . . .
H17A H 0.9981 0.8242 0.7297 0.070 Uiso 1 1 calc R . .
H17B H 0.9276 0.8176 0.5791 0.070 Uiso 1 1 calc R . .
Er1 Er 0.752503(14) 0.991276(8) 0.500134(12) 0.02462(6) Uani 1 1 d . . .
O1 O 0.7414(3) 1.07601(14) 0.3442(2) 0.0344(6) Uani 1 1 d . . .
O2 O 0.6302(3) 1.10821(14) 0.4617(2) 0.0397(6) Uani 1 1 d . . .
O3 O 0.5002(3) 0.97542(16) 0.3636(2) 0.0397(6) Uani 1 1 d . . .
O4 O 0.2512(3) 0.99019(14) 0.3111(2) 0.0366(6) Uani 1 1 d . . .
O5 O 0.7784(3) 0.92266(15) 0.3505(2) 0.0377(6) Uani 1 1 d . . .
O6 O 1.0253(3) 0.94512(15) 0.4061(2) 0.0391(6) Uani 1 1 d . . .
O7 O 0.6652(3) 0.88178(14) 0.5484(2) 0.0371(6) Uani 1 1 d . . .
H7 H 0.5875 0.8891 0.5654 0.044 Uiso 1 1 d R . .
O8 O 0.9613(2) 0.91458(14) 0.6401(2) 0.0354(6) Uani 1 1 d . . .
H8A H 1.0307 0.9157 0.6103 0.042 Uiso 1 1 d R . .
O9 O 0.5439(4) 1.2364(2) 0.3303(4) 0.0810(11) Uani 1 1 d . . .
O10 O 0.1619(3) 0.97729(17) 0.0610(2) 0.0417(7) Uani 1 1 d . . .
O11 O 0.7364(3) 0.86178(18) 0.1298(3) 0.0573(8) Uani 1 1 d . . .

loop_
_atom_site_aniso_label
_atom_site_aniso_U_11
_atom_site_aniso_U_22
_atom_site_aniso_U_33
_atom_site_aniso_U_23
_atom_site_aniso_U_13
_atom_site_aniso_U_12
C1 0.0278(16) 0.043(2) 0.0299(18) 0.0058(15) 0.0171(14) 0.0038(14)
C2 0.042(2) 0.043(2) 0.040(2) 0.0102(18) 0.0225(17) 0.0066(17)
C3 0.049(2) 0.061(3) 0.033(2) 0.0170(19) 0.0274(18) 0.0070(19)
C4 0.086(4) 0.089(5) 0.066(4) 0.036(3) 0.026(3) -0.014(3)
C5 0.106(5) 0.035(3) 0.095(5) 0.014(3) 0.021(4) 0.017(3)
C6 0.0282(15) 0.0328(19) 0.0193(15) -0.0037(13) 0.0113(13) -0.0051(13)
C7 0.0266(15) 0.042(2) 0.0189(15) -0.0018(14) 0.0118(13) 0.0014(14)
C8 0.039(2) 0.075(3) 0.033(2) 0.001(2) 0.0240(17) 0.0080(19)
C9 0.069(3) 0.080(4) 0.0214(19) -0.001(2) 0.029(2) 0.007(2)
C10 0.056(2) 0.073(3) 0.0151(17) -0.0034(19) 0.0123(17) -0.005(2)
C11 0.0315(16) 0.0332(19) 0.0219(16) -0.0026(14) 0.0149(13) -0.0017(13)
C12 0.0378(18) 0.042(2) 0.0266(17) -0.0082(15) 0.0209(15) -0.0029(15)
C13 0.062(3) 0.059(3) 0.061(3) -0.017(2) 0.050(2) -0.009(2)
C14 0.123(5) 0.068(4) 0.068(3) -0.027(3) 0.073(4) -0.014(3)
C15 0.111(5) 0.089(5) 0.035(3) -0.032(3) 0.030(3) -0.022(3)
C16 0.049(2) 0.057(3) 0.074(3) 0.028(2) 0.038(2) 0.009(2)
C17 0.053(3) 0.053(3) 0.085(4) 0.023(3) 0.044(3) 0.011(2)
Er1 0.02324(9) 0.03760(11) 0.01613(9) -0.00321(6) 0.01087(6) -0.00254(6)
O1 0.0399(13) 0.0431(16) 0.0293(13) 0.0041(11) 0.0235(11) 0.0044(11)
O2 0.0511(15) 0.0474(17) 0.0357(14) 0.0043(12) 0.0338(12) 0.0066(12)
O3 0.0276(12) 0.068(2) 0.0250(13) -0.0047(13) 0.0108(10) -0.0048(12)
O4 0.0358(13) 0.0606(19) 0.0218(12) -0.0041(11) 0.0204(11) -0.0009(11)
O5 0.0354(13) 0.0555(17) 0.0315(13) -0.0131(12) 0.0231(11) -0.0027(11)
O6 0.0375(13) 0.0520(18) 0.0328(14) -0.0104(12) 0.0189(11) -0.0132(12)
O7 0.0346(13) 0.0474(16) 0.0394(14) 0.0023(12) 0.0256(11) -0.0039(11)
O8 0.0309(12) 0.0495(17) 0.0344(13) 0.0058(12) 0.0221(10) 0.0035(11)
O9 0.095(3) 0.070(3) 0.095(3) -0.003(2) 0.055(2) 0.015(2)
O10 0.0340(13) 0.077(2) 0.0164(12) -0.0045(13) 0.0123(10) 0.0035(13)
O11 0.0505(17) 0.083(2) 0.0391(16) -0.0260(16) 0.0172(13) -0.0126(15)

loop_
_atom_type_symbol
_atom_type_description
_atom_type_scat_dispersion_real
_atom_type_scat_dispersion_imag
_atom_type_scat_source
C C 0.0033 0.0016 'International Tables Vol C Tables 4.2.6.8 and 6.1.1.4'
H H 0.0000 0.0000 'International Tables Vol C Tables 4.2.6.8 and 6.1.1.4'
O O 0.0106 0.0060 'International Tables Vol C Tables 4.2.6.8 and 6.1.1.4'
Er Er -0.2586 4.9576 'International Tables Vol C Tables 4.2.6.8 and 6.1.1.4'

loop_
_geom_angle_atom_site_label_1
_geom_angle_atom_site_label_2
_geom_angle_atom_site_label_3
_geom_angle
_geom_angle_site_symmetry_1
_geom_angle_site_symmetry_3
_geom_angle_publ_flag
O2 C1 O1 118.3(3) . . ?
O2 C1 C2 119.3(3) . . ?
O1 C1 C2 122.4(3) . . ?
O2 C1 Er1 62.5(2) . . ?
O1 C1 Er1 55.84(18) . . ?
C2 C1 Er1 178.2(2) . . ?
C3 C2 O9 107.9(4) . . ?
C3 C2 C1 126.2(4) . . ?
O9 C2 C1 125.9(3) . . ?
C2 C3 C4 106.8(4) . . ?
C2 C3 H3 126.6 . . ?
C4 C3 H3 126.6 . . ?
C5 C4 C3 110.7(5) . . ?
C5 C4 H4 124.6 . . ?
C3 C4 H4 124.6 . . ?
C4 C5 O9 106.1(5) . . ?
C4 C5 H5 127.0 . . ?
O9 C5 H5 127.0 . . ?
O4 C6 O3 126.5(3) . . ?
O4 C6 C7 111.1(3) . . ?
O3 C6 C7 122.3(3) . . ?
C8 C7 C6 127.8(3) . . ?
C8 C7 O10 110.8(3) . . ?
C6 C7 O10 121.3(2) . . ?
C7 C8 C9 101.5(3) . . ?
C7 C8 H8 129.3 . . ?
C9 C8 H8 129.3 . . ?
C10 C9 C8 113.8(3) . . ?
C10 C9 H9 123.1 . . ?
C8 C9 H9 123.1 . . ?
O10 C10 C9 104.1(3) . . ?
O10 C10 H10 128.0 . . ?
C9 C10 H10 128.0 . . ?
O5 C11 O6 127.0(3) . . ?
O5 C11 C12 112.3(3) . . ?
O6 C11 C12 120.7(3) . . ?
C13 C12 C11 125.8(4) . . ?
C13 C12 O11 113.3(3) . . ?
C11 C12 O11 120.7(3) . . ?
C12 C13 C14 99.4(4) . . ?
C12 C13 H13 130.3 . . ?
C14 C13 H13 130.3 . . ?
C15 C14 C13 114.1(4) . . ?
C15 C14 H14 122.9 . . ?
C13 C14 H14 122.9 . . ?
O11 C15 C14 105.9(4) . . ?
O11 C15 H15 127.0 . . ?
C14 C15 H15 127.0 . . ?
O7 C16 C17 112.3(3) . . ?
O7 C16 H16A 109.1 . . ?
C17 C16 H16A 109.1 . . ?
O7 C16 H16B 109.1 . . ?
C17 C16 H16B 109.1 . . ?
H16A C16 H16B 107.9 . . ?
O8 C17 C16 105.9(3) . . ?
O8 C17 H17A 110.6 . . ?
C16 C17 H17A 110.6 . . ?
O8 C17 H17B 110.6 . . ?
C16 C17 H17B 110.6 . . ?
H17A C17 H17B 108.7 . . ?
O4 Er1 O5 152.29(11) 3_676 . ?
O4 Er1 O6 79.36(9) 3_676 3_776 ?
O5 Er1 O6 108.14(9) . 3_776 ?
O4 Er1 O1 126.62(9) 3_676 . ?
O5 Er1 O1 80.90(10) . . ?
O6 Er1 O1 75.99(9) 3_776 . ?
O4 Er1 O3 105.77(9) 3_676 . ?
O5 Er1 O3 79.00(9) . . ?
O6 Er1 O3 154.88(10) 3_776 . ?
O1 Er1 O3 81.64(9) . . ?
O4 Er1 O7 78.03(9) 3_676 . ?
O5 Er1 O7 77.99(9) . . ?
O6 Er1 O7 133.81(9) 3_776 . ?
O1 Er1 O7 147.86(9) . . ?
O3 Er1 O7 70.78(9) . . ?
O4 Er1 O2 81.02(9) 3_676 . ?
O5 Er1 O2 125.60(9) . . ?
O6 Er1 O2 84.45(9) 3_776 . ?
O1 Er1 O2 50.26(7) . . ?
O3 Er1 O2 72.41(10) . . ?
O7 Er1 O2 130.22(8) . . ?
O4 Er1 O8 77.56(9) 3_676 . ?
O5 Er1 O8 80.50(9) . . ?
O6 Er1 O8 68.85(9) 3_776 . ?
O1 Er1 O8 132.25(8) . . ?
O3 Er1 O8 136.14(9) . . ?
O7 Er1 O8 67.22(8) . . ?
O2 Er1 O8 148.26(9) . . ?
O4 Er1 C1 103.70(10) 3_676 . ?
O5 Er1 C1 103.92(10) . . ?
O6 Er1 C1 79.06(10) 3_776 . ?
O1 Er1 C1 25.45(8) . . ?
O3 Er1 C1 75.83(10) . . ?
O7 Er1 C1 145.57(9) . . ?
O2 Er1 C1 24.81(8) . . ?
O8 Er1 C1 147.18(9) . . ?
C1 O1 Er1 98.7(2) . . ?
C1 O2 Er1 92.7(2) . . ?
C6 O3 Er1 168.5(2) . . ?
C6 O4 Er1 127.4(2) . 3_676 ?
C11 O5 Er1 121.6(2) . . ?
C11 O6 Er1 167.8(2) . 3_776 ?
C16 O7 Er1 114.2(2) . . ?
C16 O7 H7 108.5 . . ?
Er1 O7 H7 108.3 . . ?
C17 O8 Er1 117.2(2) . . ?
C17 O8 H8A 108.0 . . ?
Er1 O8 H8A 107.8 . . ?
C2 O9 C5 108.5(4) . . ?
C10 O10 C7 109.8(3) . . ?
C15 O11 C12 107.2(3) . . ?

loop_
_geom_bond_atom_site_label_1
_geom_bond_atom_site_label_2
_geom_bond_distance
_geom_bond_site_symmetry_2
_geom_bond_publ_flag
C1 O2 1.187(4) . ?
C1 O1 1.228(4) . ?
C1 C2 1.476(5) . ?
C1 Er1 2.825(4) . ?
C2 C3 1.247(5) . ?
C2 O9 1.338(5) . ?
C3 C4 1.419(7) . ?
C3 H3 0.9300 . ?
C4 C5 1.204(8) . ?
C4 H4 0.9300 . ?
C5 O9 1.384(7) . ?
C5 H5 0.9300 . ?
C6 O4 1.212(4) . ?
C6 O3 1.334(4) . ?
C6 C7 1.422(4) . ?
C7 C8 1.266(4) . ?
C7 O10 1.465(4) . ?
C8 C9 1.467(5) . ?
C8 H8 0.9300 . ?
C9 C10 1.341(6) . ?
C9 H9 0.9300 . ?
C10 O10 1.297(4) . ?
C10 H10 0.9300 . ?
C11 O5 1.226(3) . ?
C11 O6 1.315(4) . ?
C11 C12 1.418(4) . ?
C12 C13 1.290(5) . ?
C12 O11 1.449(4) . ?
C13 C14 1.456(7) . ?
C13 H13 0.9300 . ?
C14 C15 1.336(7) . ?
C14 H14 0.9300 . ?
C15 O11 1.300(5) . ?
C15 H15 0.9300 . ?
C16 O7 1.481(5) . ?
C16 C17 1.490(5) . ?
C16 H16A 0.9700 . ?
C16 H16B 0.9700 . ?
C17 O8 1.415(5) . ?
C17 H17A 0.9700 . ?
C17 H17B 0.9700 . ?
Er1 O4 2.156(2) 3_676 ?
Er1 O5 2.219(2) . ?
Er1 O6 2.357(2) 3_776 ?
Er1 O1 2.365(2) . ?
Er1 O3 2.374(2) . ?
Er1 O7 2.407(2) . ?
Er1 O2 2.508(3) . ?
Er1 O8 2.529(2) . ?
O4 Er1 2.156(2) 3_676 ?
O6 Er1 2.357(2) 3_776 ?
O7 H7 0.8500 . ?
O8 H8A 0.8500 . ?
